data_7231952
loop_
_publ_author_name
'Deb, Mohit L.'
'Borpatra, Paran J.'
'Baruah, Pranjal K.'

_publ_section_title
;
 A one-pot catalyst/external oxidant/solvent-free cascade approach to
 pyrimidines via a 1,5-hydride transfer
;
_journal_issue 1
_journal_name_full 'Green Chemistry'
_journal_page_first 69
_journal_paper_doi 10.1039/C8GC03507E
_journal_volume 21
_journal_year 2019
_chemical_formula_sum 'C40 H36 N8 O4 S2'
_chemical_formula_weight 756.89
_space_group_IT_number 2
_space_group_name_Hall '-P 1'
_space_group_name_H-M_alt 'P -1'
_symmetry_space_group_name_Hall '-P 1'
_symmetry_space_group_name_H-M 'P -1'
_atom_sites_solution_hydrogens geom
_atom_sites_solution_primary direct
_atom_sites_solution_secondary difmap
_audit_creation_method SHELXL-97
_audit_update_record
;
2018-06-20 deposited with the CCDC.
2018-11-20 downloaded from the CCDC.
;
_cell_angle_alpha 100.211(5)
_cell_angle_beta 107.686(5)
_cell_angle_gamma 101.151(5)
_cell_formula_units_Z 2
_cell_length_a 10.651(5)
_cell_length_b 12.816(5)
_cell_length_c 14.137(5)
_cell_measurement_temperature 293(2)
_cell_volume 1745.4(12)
_computing_structure_refinement 'SHELXL-97 (Sheldrick, 1997)'
_diffrn_ambient_temperature 293(2)
_diffrn_measured_fraction_theta_full 0.991
_diffrn_measured_fraction_theta_max 0.991
_diffrn_radiation_monochromator graphite
_diffrn_radiation_source 'fine-focus sealed tube'
_diffrn_radiation_type MoK\a
_diffrn_radiation_wavelength 0.71069
_diffrn_reflns_av_R_equivalents 0.0260
_diffrn_reflns_av_sigmaI/netI 0.0274
_diffrn_reflns_limit_h_max 14
_diffrn_reflns_limit_h_min -14
_diffrn_reflns_limit_k_max 17
_diffrn_reflns_limit_k_min -17
_diffrn_reflns_limit_l_max 19
_diffrn_reflns_limit_l_min -19
_diffrn_reflns_number 34747
_diffrn_reflns_theta_full 29.12
_diffrn_reflns_theta_max 29.12
_diffrn_reflns_theta_min 1.56
_exptl_absorpt_coefficient_mu 0.210
_exptl_crystal_density_diffrn 1.440
_exptl_crystal_density_method 'not measured'
_exptl_crystal_F_000 792
_refine_diff_density_max 2.196
_refine_diff_density_min -0.945
_refine_diff_density_rms 0.142
_refine_ls_extinction_method none
_refine_ls_goodness_of_fit_ref 1.604
_refine_ls_hydrogen_treatment mixed
_refine_ls_matrix_type full
_refine_ls_number_parameters 487
_refine_ls_number_reflns 9335
_refine_ls_number_restraints 0
_refine_ls_restrained_S_all 1.604
_refine_ls_R_factor_all 0.1249
_refine_ls_R_factor_gt 0.1044
_refine_ls_shift/su_max 0.000
_refine_ls_shift/su_mean 0.000
_refine_ls_structure_factor_coef Fsqd
_refine_ls_weighting_details 'calc w=1/[\s^2^(Fo^2^)+(0.2000P)^2^+0.0000P] where P=(Fo^2^+2Fc^2^)/3'
_refine_ls_weighting_scheme calc
_refine_ls_wR_factor_gt 0.3581
_refine_ls_wR_factor_ref 0.3836
_reflns_number_gt 7020
_reflns_number_total 9335
_reflns_threshold_expression >2sigma(I)
_cod_data_source_file c8gc03507e2.cif
_cod_data_source_block paran_11_0m
_cod_depositor_comments 'Adding full bibliography for 7231952--7231954.cif.'
_cod_database_code 7231952

loop_
_symmetry_equiv_pos_as_xyz
'x, y, z'
'-x, -y, -z'

loop_
_atom_site_label
_atom_site_type_symbol
_atom_site_fract_x
_atom_site_fract_y
_atom_site_fract_z
_atom_site_U_iso_or_equiv
_atom_site_adp_type
_atom_site_occupancy
_atom_site_symmetry_multiplicity
_atom_site_calc_flag
_atom_site_refinement_flags
S1 S 0.53080(12) 0.07144(11) 0.64347(9) 0.0654(4) Uani 1 1 d .
S2 S 0.03218(13) 0.51700(12) 0.13126(10) 0.0716(4) Uani 1 1 d .
C29 C 0.0009(2) 0.3605(2) 0.23447(16) 0.0176(4) Uani 1 1 d .
H29 H 0.0157 0.3146 0.2785 0.021 Uiso 1 1 calc R
N4 N 0.2414(3) 0.0255(2) 0.7747(2) 0.0348(6) Uani 1 1 d .
C9 C 0.5285(3) 0.1455(3) 0.8356(2) 0.0310(6) Uani 1 1 d .
H9 H 0.5019 0.1619 0.8922 0.037 Uiso 1 1 calc R
O3 O 0.3168(3) 0.4900(2) 0.09195(18) 0.0459(6) Uani 1 1 d .
N7 N 0.3726(3) 0.3353(2) 0.37917(19) 0.0312(5) Uani 1 1 d .
N6 N 0.4470(3) 0.2739(2) 0.2462(2) 0.0332(6) Uani 1 1 d .
O4 O 0.5310(3) 0.2173(2) 0.1221(2) 0.0506(7) Uani 1 1 d .
N5 N 0.4198(3) 0.3502(2) 0.1043(2) 0.0361(6) Uani 1 1 d .
N8 N 0.2870(3) 0.4915(2) 0.38521(18) 0.0308(5) Uani 1 1 d .
N3 N 0.1360(3) 0.1667(2) 0.7378(2) 0.0338(6) Uani 1 1 d .
C25 C 0.3308(3) 0.4144(2) 0.2335(2) 0.0294(6) Uani 1 1 d .
O1 O 0.2537(3) -0.0286(2) 0.4730(2) 0.0505(6) Uani 1 1 d .
C27 C 0.2579(3) 0.4889(2) 0.2760(2) 0.0291(6) Uani 1 1 d .
H27 H 0.2945 0.5632 0.2711 0.035 Uiso 1 1 calc R
C4 C 0.1398(3) 0.1404(2) 0.6416(2) 0.0308(6) Uani 1 1 d .
N2 N 0.0676(3) 0.1904(2) 0.5726(2) 0.0371(6) Uani 1 1 d .
N1 N 0.1337(3) 0.0991(3) 0.4433(2) 0.0416(7) Uani 1 1 d .
C24 C 0.3804(3) 0.3433(2) 0.2859(2) 0.0281(6) Uani 1 1 d .
C28 C 0.1052(3) 0.4560(3) 0.2199(2) 0.0322(6) Uani 1 1 d .
O2 O -0.0013(3) 0.2167(3) 0.4111(2) 0.0615(8) Uani 1 1 d .
C13 C 0.1515(3) 0.1170(3) 0.8953(2) 0.0334(6) Uani 1 1 d .
C26 C 0.3524(3) 0.4236(3) 0.1401(2) 0.0340(6) Uani 1 1 d .
C8 C 0.4418(3) 0.0749(3) 0.7246(2) 0.0355(7) Uani 1 1 d .
C32 C 0.3309(3) 0.4123(2) 0.4261(2) 0.0280(6) Uani 1 1 d .
C33 C 0.3356(3) 0.4139(2) 0.5323(2) 0.0323(6) Uani 1 1 d .
C7 C 0.2908(3) 0.0179(2) 0.6887(2) 0.0323(6) Uani 1 1 d .
H7 H 0.2769 -0.0598 0.6571 0.039 Uiso 1 1 calc R
C12 C 0.1785(3) 0.1033(2) 0.7978(2) 0.0307(6) Uani 1 1 d .
C5 C 0.2066(3) 0.0670(2) 0.6106(2) 0.0316(6) Uani 1 1 d .
C34 C 0.4011(4) 0.3469(3) 0.5854(3) 0.0408(7) Uani 1 1 d .
H34 H 0.4426 0.3012 0.5539 0.049 Uiso 1 1 calc R
C22 C 0.4710(3) 0.2767(3) 0.1552(2) 0.0358(7) Uani 1 1 d .
C38 C 0.2710(4) 0.4812(3) 0.5780(2) 0.0397(7) Uani 1 1 d .
C6 C 0.2020(3) 0.0398(3) 0.5072(2) 0.0351(6) Uani 1 1 d .
C14 C 0.0746(4) 0.1892(3) 0.9164(3) 0.0416(7) Uani 1 1 d .
H14 H 0.0380 0.2262 0.8682 0.050 Uiso 1 1 calc R
C18 C 0.2043(4) 0.0591(3) 0.9668(2) 0.0382(7) Uani 1 1 d .
C2 C 0.0644(4) 0.1717(3) 0.4729(3) 0.0423(8) Uani 1 1 d .
C20 C 0.2544(4) -0.0606(3) 0.8309(3) 0.0432(8) Uani 1 1 d .
H20A H 0.3244 -0.0942 0.8192 0.052 Uiso 1 1 calc R
H20B H 0.1687 -0.1172 0.8049 0.052 Uiso 1 1 calc R
C40 C 0.2628(4) 0.5852(3) 0.4471(3) 0.0431(8) Uani 1 1 d .
H40A H 0.2057 0.6200 0.4022 0.052 Uiso 1 1 calc R
H40B H 0.3491 0.6391 0.4870 0.052 Uiso 1 1 calc R
C21 C 0.4409(4) 0.3539(3) 0.0078(3) 0.0509(9) Uani 1 1 d .
H21A H 0.4007 0.4078 -0.0199 0.076 Uiso 1 1 calc R
H21B H 0.3988 0.2831 -0.0399 0.076 Uiso 1 1 calc R
H21C H 0.5370 0.3734 0.0196 0.076 Uiso 1 1 calc R
C39 C 0.1935(4) 0.5467(3) 0.5180(3) 0.0479(8) Uani 1 1 d .
H39A H 0.1879 0.6097 0.5644 0.057 Uiso 1 1 calc R
H39B H 0.1012 0.5021 0.4782 0.057 Uiso 1 1 calc R
C17 C 0.1792(4) 0.0757(3) 1.0592(3) 0.0487(9) Uani 1 1 d .
H17 H 0.2116 0.0369 1.1068 0.058 Uiso 1 1 calc R
C35 C 0.4055(4) 0.3471(3) 0.6836(3) 0.0520(10) Uani 1 1 d .
H35 H 0.4502 0.3022 0.7186 0.062 Uiso 1 1 calc R
C19 C 0.2915(4) -0.0140(3) 0.9452(3) 0.0482(9) Uani 1 1 d .
H19A H 0.2804 -0.0740 0.9779 0.058 Uiso 1 1 calc R
H19B H 0.3867 0.0275 0.9746 0.058 Uiso 1 1 calc R
C23 C 0.4992(5) 0.1947(3) 0.2990(3) 0.0521(9) Uani 1 1 d .
H23A H 0.5413 0.1541 0.2596 0.078 Uiso 1 1 calc R
H23B H 0.4251 0.1449 0.3066 0.078 Uiso 1 1 calc R
H23C H 0.5654 0.2329 0.3655 0.078 Uiso 1 1 calc R
C3 C -0.0128(4) 0.2613(3) 0.6016(3) 0.0493(9) Uani 1 1 d .
H3A H -0.0015 0.2685 0.6727 0.074 Uiso 1 1 calc R
H3B H -0.1075 0.2298 0.5603 0.074 Uiso 1 1 calc R
H3C H 0.0174 0.3325 0.5910 0.074 Uiso 1 1 calc R
C30 C -0.1301(4) 0.3647(3) 0.1567(3) 0.0515(9) Uani 1 1 d .
H30 H -0.2133 0.3175 0.1476 0.062 Uiso 1 1 calc R
C16 C 0.1062(4) 0.1500(4) 1.0799(3) 0.0531(10) Uani 1 1 d .
H16 H 0.0927 0.1627 1.1425 0.064 Uiso 1 1 calc R
C31 C -0.1228(4) 0.4370(4) 0.1022(3) 0.0578(11) Uani 1 1 d .
H31 H -0.1987 0.4428 0.0514 0.069 Uiso 1 1 calc R
C10 C 0.6671(4) 0.1799(4) 0.8265(4) 0.0673(12) Uani 1 1 d .
H10 H 0.7435 0.2214 0.8827 0.081 Uiso 1 1 calc R
C36 C 0.3431(5) 0.4145(4) 0.7296(3) 0.0590(11) Uani 1 1 d .
H36 H 0.3460 0.4151 0.7961 0.071 Uiso 1 1 calc R
C1 C 0.1356(4) 0.0820(4) 0.3383(3) 0.0548(10) Uani 1 1 d .
H1A H 0.1873 0.0302 0.3279 0.082 Uiso 1 1 calc R
H1B H 0.1770 0.1506 0.3282 0.082 Uiso 1 1 calc R
H1C H 0.0437 0.0540 0.2902 0.082 Uiso 1 1 calc R
C37 C 0.2766(4) 0.4807(4) 0.6786(3) 0.0530(10) Uani 1 1 d .
H37 H 0.2350 0.5257 0.7107 0.064 Uiso 1 1 calc R
C15 C 0.0533(4) 0.2054(4) 1.0080(3) 0.0530(9) Uani 1 1 d .
H15 H 0.0029 0.2540 1.0220 0.064 Uiso 1 1 calc R
C11 C 0.6747(5) 0.1478(4) 0.7336(4) 0.0652(12) Uani 1 1 d .
H11 H 0.7555 0.1671 0.7206 0.078 Uiso 1 1 calc R

loop_
_atom_site_aniso_label
_atom_site_aniso_U_11
_atom_site_aniso_U_22
_atom_site_aniso_U_33
_atom_site_aniso_U_23
_atom_site_aniso_U_13
_atom_site_aniso_U_12
S1 0.0543(7) 0.0878(9) 0.0664(7) 0.0262(6) 0.0301(6) 0.0257(6)
S2 0.0626(7) 0.1016(10) 0.0668(7) 0.0459(7) 0.0202(6) 0.0396(7)
C29 0.0080(9) 0.0304(11) 0.0142(9) 0.0018(8) 0.0016(7) 0.0118(8)
N4 0.0388(14) 0.0404(13) 0.0397(13) 0.0208(11) 0.0205(11) 0.0228(11)
C9 0.0150(11) 0.0514(17) 0.0312(13) 0.0198(12) 0.0073(10) 0.0120(11)
O3 0.0568(15) 0.0581(15) 0.0376(12) 0.0264(11) 0.0204(11) 0.0290(13)
N7 0.0337(13) 0.0326(12) 0.0311(12) 0.0109(10) 0.0115(10) 0.0143(10)
N6 0.0338(13) 0.0339(12) 0.0358(13) 0.0075(10) 0.0131(10) 0.0173(11)
O4 0.0471(14) 0.0545(15) 0.0591(16) 0.0065(12) 0.0277(12) 0.0258(12)
N5 0.0389(14) 0.0393(14) 0.0337(13) 0.0067(11) 0.0189(11) 0.0108(11)
N8 0.0352(13) 0.0358(12) 0.0255(11) 0.0076(9) 0.0100(9) 0.0201(10)
N3 0.0390(14) 0.0354(13) 0.0365(13) 0.0144(10) 0.0177(11) 0.0194(11)
C25 0.0299(14) 0.0328(14) 0.0284(13) 0.0073(11) 0.0104(11) 0.0148(11)
O1 0.0561(16) 0.0576(15) 0.0426(13) 0.0064(12) 0.0249(12) 0.0192(13)
C27 0.0319(14) 0.0326(13) 0.0280(13) 0.0108(10) 0.0108(11) 0.0167(11)
C4 0.0285(13) 0.0336(14) 0.0337(14) 0.0127(11) 0.0106(11) 0.0123(11)
N2 0.0334(13) 0.0433(14) 0.0420(14) 0.0219(12) 0.0134(11) 0.0166(11)
N1 0.0381(15) 0.0537(16) 0.0298(13) 0.0148(12) 0.0088(11) 0.0058(13)
C24 0.0267(13) 0.0268(12) 0.0320(13) 0.0065(10) 0.0103(10) 0.0106(10)
C28 0.0337(15) 0.0433(15) 0.0292(13) 0.0158(12) 0.0128(11) 0.0227(13)
O2 0.0609(17) 0.083(2) 0.0503(15) 0.0414(15) 0.0108(13) 0.0321(16)
C13 0.0296(14) 0.0404(15) 0.0318(14) 0.0091(12) 0.0120(11) 0.0109(12)
C26 0.0326(15) 0.0398(15) 0.0317(14) 0.0102(12) 0.0127(11) 0.0109(12)
C8 0.0340(15) 0.0428(16) 0.0404(16) 0.0177(13) 0.0170(12) 0.0213(13)
C32 0.0243(13) 0.0320(13) 0.0276(13) 0.0099(10) 0.0068(10) 0.0089(11)
C33 0.0297(14) 0.0376(15) 0.0265(13) 0.0079(11) 0.0078(11) 0.0052(12)
C7 0.0364(15) 0.0343(14) 0.0337(14) 0.0109(11) 0.0167(12) 0.0166(12)
C12 0.0281(13) 0.0339(14) 0.0331(14) 0.0106(11) 0.0109(11) 0.0127(11)
C5 0.0309(14) 0.0357(14) 0.0325(14) 0.0116(11) 0.0131(11) 0.0128(12)
C34 0.0416(18) 0.0394(16) 0.0389(16) 0.0165(13) 0.0089(13) 0.0071(14)
C22 0.0278(14) 0.0370(15) 0.0397(16) 0.0011(12) 0.0128(12) 0.0083(12)
C38 0.0382(16) 0.0462(17) 0.0328(15) 0.0052(13) 0.0159(13) 0.0055(14)
C6 0.0324(15) 0.0412(16) 0.0321(14) 0.0086(12) 0.0137(12) 0.0070(12)
C14 0.0404(17) 0.0500(19) 0.0383(16) 0.0091(14) 0.0167(14) 0.0176(15)
C18 0.0400(16) 0.0436(17) 0.0306(14) 0.0128(12) 0.0113(12) 0.0084(14)
C2 0.0403(17) 0.0478(18) 0.0406(17) 0.0229(14) 0.0099(14) 0.0122(15)
C20 0.059(2) 0.0447(17) 0.0467(18) 0.0257(15) 0.0275(16) 0.0318(16)
C40 0.054(2) 0.0469(18) 0.0386(16) 0.0094(14) 0.0201(15) 0.0301(16)
C21 0.064(2) 0.056(2) 0.0419(18) 0.0107(16) 0.0330(17) 0.0149(19)
C39 0.0440(19) 0.064(2) 0.0438(18) 0.0097(16) 0.0213(15) 0.0269(17)
C17 0.049(2) 0.060(2) 0.0331(16) 0.0136(15) 0.0143(15) 0.0039(17)
C35 0.056(2) 0.054(2) 0.0357(17) 0.0202(16) 0.0054(16) -0.0008(18)
C19 0.053(2) 0.060(2) 0.0440(18) 0.0281(16) 0.0163(16) 0.0298(18)
C23 0.067(2) 0.0462(19) 0.057(2) 0.0163(16) 0.0243(19) 0.0385(19)
C3 0.046(2) 0.0487(19) 0.065(2) 0.0273(17) 0.0188(17) 0.0282(17)
C30 0.0367(18) 0.064(2) 0.053(2) 0.0055(18) 0.0162(16) 0.0190(17)
C16 0.052(2) 0.069(2) 0.0323(16) 0.0012(16) 0.0202(15) 0.0033(19)
C31 0.043(2) 0.091(3) 0.0443(19) 0.019(2) 0.0069(16) 0.039(2)
C10 0.039(2) 0.086(3) 0.063(3) 0.012(2) 0.0053(18) 0.013(2)
C36 0.069(3) 0.064(2) 0.0303(16) 0.0087(16) 0.0162(17) -0.009(2)
C1 0.055(2) 0.075(3) 0.0316(16) 0.0189(17) 0.0145(15) 0.007(2)
C37 0.061(2) 0.060(2) 0.0361(17) 0.0066(16) 0.0252(17) 0.0040(19)
C15 0.048(2) 0.065(2) 0.048(2) 0.0008(17) 0.0251(17) 0.0186(18)
C11 0.046(2) 0.082(3) 0.077(3) 0.028(3) 0.031(2) 0.018(2)

loop_
_atom_type_symbol
_atom_type_description
_atom_type_scat_dispersion_real
_atom_type_scat_dispersion_imag
_atom_type_scat_source
C C 0.0033 0.0016 'International Tables Vol C Tables 4.2.6.8 and 6.1.1.4'
H H 0.0000 0.0000 'International Tables Vol C Tables 4.2.6.8 and 6.1.1.4'
N N 0.0061 0.0033 'International Tables Vol C Tables 4.2.6.8 and 6.1.1.4'
O O 0.0106 0.0060 'International Tables Vol C Tables 4.2.6.8 and 6.1.1.4'
S S 0.1246 0.1234 'International Tables Vol C Tables 4.2.6.8 and 6.1.1.4'

loop_
_geom_angle_atom_site_label_1
_geom_angle_atom_site_label_2
_geom_angle_atom_site_label_3
_geom_angle
C11 S1 C8 93.2(2)
C31 S2 C28 94.08(19)
C30 C29 C28 100.1(2)
C30 C29 H29 130.0
C28 C29 H29 130.0
C12 N4 C7 121.8(2)
C12 N4 C20 121.2(2)
C7 N4 C20 116.9(2)
C10 C9 C8 101.1(3)
C10 C9 H9 129.4
C8 C9 H9 129.4
C32 N7 C24 116.2(2)
C24 N6 C22 122.4(2)
C24 N6 C23 121.8(3)
C22 N6 C23 115.8(3)
C22 N5 C26 124.8(3)
C22 N5 C21 117.4(3)
C26 N5 C21 117.7(3)
C32 N8 C40 121.7(2)
C32 N8 C27 122.4(2)
C40 N8 C27 115.9(2)
C12 N3 C4 116.3(2)
C24 C25 C26 121.2(3)
C24 C25 C27 120.1(2)
C26 C25 C27 118.7(2)
N8 C27 C25 108.8(2)
N8 C27 C28 109.7(2)
C25 C27 C28 113.7(2)
N8 C27 H27 108.2
C25 C27 H27 108.2
C28 C27 H27 108.2
N3 C4 C5 124.1(3)
N3 C4 N2 115.7(3)
C5 C4 N2 120.2(3)
C2 N2 C4 121.5(3)
C2 N2 C3 117.4(3)
C4 N2 C3 121.0(3)
C2 N1 C6 124.1(3)
C2 N1 C1 117.9(3)
C6 N1 C1 117.9(3)
C25 C24 N7 124.6(2)
C25 C24 N6 120.0(3)
N7 C24 N6 115.3(2)
C27 C28 C29 124.9(2)
C27 C28 S2 121.6(2)
C29 C28 S2 113.4(2)
C14 C13 C18 120.3(3)
C14 C13 C12 119.5(3)
C18 C13 C12 120.2(3)
O3 C26 N5 120.1(3)
O3 C26 C25 124.4(3)
N5 C26 C25 115.5(3)
C7 C8 C9 124.5(2)
C7 C8 S1 121.9(2)
C9 C8 S1 113.6(2)
N7 C32 N8 124.5(2)
N7 C32 C33 117.9(2)
N8 C32 C33 117.6(2)
C34 C33 C38 119.9(3)
C34 C33 C32 120.5(3)
C38 C33 C32 119.6(3)
N4 C7 C5 108.3(2)
N4 C7 C8 111.1(2)
C5 C7 C8 111.8(2)
N4 C7 H7 108.6
C5 C7 H7 108.6
C8 C7 H7 108.6
N3 C12 N4 124.3(3)
N3 C12 C13 117.2(2)
N4 C12 C13 118.4(2)
C4 C5 C6 121.2(3)
C4 C5 C7 119.1(3)
C6 C5 C7 119.7(3)
C35 C34 C33 121.1(4)
C35 C34 H34 119.4
C33 C34 H34 119.4
O4 C22 N5 122.1(3)
O4 C22 N6 121.9(3)
N5 C22 N6 115.9(2)
C33 C38 C37 118.3(3)
C33 C38 C39 119.4(3)
C37 C38 C39 122.2(3)
O1 C6 N1 120.1(3)
O1 C6 C5 124.7(3)
N1 C6 C5 115.2(3)
C15 C14 C13 120.0(3)
C15 C14 H14 120.0
C13 C14 H14 120.0
C17 C18 C13 118.7(3)
C17 C18 C19 121.5(3)
C13 C18 C19 119.6(3)
O2 C2 N2 121.1(3)
O2 C2 N1 121.3(3)
N2 C2 N1 117.5(3)
N4 C20 C19 111.4(3)
N4 C20 H20A 109.3
C19 C20 H20A 109.3
N4 C20 H20B 109.3
C19 C20 H20B 109.3
H20A C20 H20B 108.0
N8 C40 C39 110.0(3)
N8 C40 H40A 109.7
C39 C40 H40A 109.7
N8 C40 H40B 109.7
C39 C40 H40B 109.7
H40A C40 H40B 108.2
N5 C21 H21A 109.5
N5 C21 H21B 109.5
H21A C21 H21B 109.5
N5 C21 H21C 109.5
H21A C21 H21C 109.5
H21B C21 H21C 109.5
C38 C39 C40 110.3(3)
C38 C39 H39A 109.6
C40 C39 H39A 109.6
C38 C39 H39B 109.6
C40 C39 H39B 109.6
H39A C39 H39B 108.1
C16 C17 C18 120.1(3)
C16 C17 H17 119.9
C18 C17 H17 119.9
C34 C35 C36 119.2(4)
C34 C35 H35 120.4
C36 C35 H35 120.4
C18 C19 C20 111.7(3)
C18 C19 H19A 109.3
C20 C19 H19A 109.3
C18 C19 H19B 109.3
C20 C19 H19B 109.3
H19A C19 H19B 107.9
N6 C23 H23A 109.5
N6 C23 H23B 109.5
H23A C23 H23B 109.5
N6 C23 H23C 109.5
H23A C23 H23C 109.5
H23B C23 H23C 109.5
N2 C3 H3A 109.5
N2 C3 H3B 109.5
H3A C3 H3B 109.5
N2 C3 H3C 109.5
H3A C3 H3C 109.5
H3B C3 H3C 109.5
C31 C30 C29 117.9(3)
C31 C30 H30 121.1
C29 C30 H30 121.1
C15 C16 C17 120.4(3)
C15 C16 H16 119.8
C17 C16 H16 119.8
C30 C31 S2 114.6(3)
C30 C31 H31 122.7
S2 C31 H31 122.7
C11 C10 C9 116.6(4)
C11 C10 H10 121.7
C9 C10 H10 121.7
C37 C36 C35 120.8(3)
C37 C36 H36 119.6
C35 C36 H36 119.6
N1 C1 H1A 109.5
N1 C1 H1B 109.5
H1A C1 H1B 109.5
N1 C1 H1C 109.5
H1A C1 H1C 109.5
H1B C1 H1C 109.5
C36 C37 C38 120.6(4)
C36 C37 H37 119.7
C38 C37 H37 119.7
C14 C15 C16 120.4(4)
C14 C15 H15 119.8
C16 C15 H15 119.8
C10 C11 S1 115.4(3)
C10 C11 H11 122.3
S1 C11 H11 122.3

loop_
_geom_bond_atom_site_label_1
_geom_bond_atom_site_label_2
_geom_bond_distance
S1 C11 1.649(5)
S1 C8 1.695(3)
S2 C31 1.651(5)
S2 C28 1.667(3)
C29 C30 1.508(4)
C29 C28 1.573(4)
C29 H29 0.9300
N4 C12 1.351(4)
N4 C7 1.459(4)
N4 C20 1.473(4)
C9 C10 1.509(5)
C9 C8 1.558(4)
C9 H9 0.9300
O3 C26 1.227(4)
N7 C32 1.315(4)
N7 C24 1.366(4)
N6 C24 1.384(3)
N6 C22 1.392(4)
N6 C23 1.460(4)
O4 C22 1.203(4)
N5 C22 1.380(4)
N5 C26 1.403(4)
N5 C21 1.455(4)
N8 C32 1.345(3)
N8 C40 1.469(4)
N8 C27 1.473(3)
N3 C12 1.319(4)
N3 C4 1.356(4)
C25 C24 1.359(4)
C25 C26 1.428(4)
C25 C27 1.497(4)
O1 C6 1.226(4)
C27 C28 1.511(4)
C27 H27 0.9800
C4 C5 1.373(4)
C4 N2 1.383(4)
N2 C2 1.376(4)
N2 C3 1.452(4)
N1 C2 1.378(5)
N1 C6 1.407(4)
N1 C1 1.468(4)
O2 C2 1.244(4)
C13 C14 1.401(4)
C13 C18 1.403(4)
C13 C12 1.480(4)
C8 C7 1.515(4)
C32 C33 1.484(4)
C33 C34 1.389(4)
C33 C38 1.392(4)
C7 C5 1.511(4)
C7 H7 0.9800
C5 C6 1.424(4)
C34 C35 1.375(5)
C34 H34 0.9300
C38 C37 1.406(5)
C38 C39 1.483(5)
C14 C15 1.368(5)
C14 H14 0.9300
C18 C17 1.400(5)
C18 C19 1.498(5)
C20 C19 1.519(5)
C20 H20A 0.9700
C20 H20B 0.9700
C40 C39 1.510(5)
C40 H40A 0.9700
C40 H40B 0.9700
C21 H21A 0.9600
C21 H21B 0.9600
C21 H21C 0.9600
C39 H39A 0.9700
C39 H39B 0.9700
C17 C16 1.386(6)
C17 H17 0.9300
C35 C36 1.377(6)
C35 H35 0.9300
C19 H19A 0.9700
C19 H19B 0.9700
C23 H23A 0.9600
C23 H23B 0.9600
C23 H23C 0.9600
C3 H3A 0.9600
C3 H3B 0.9600
C3 H3C 0.9600
C30 C31 1.311(6)
C30 H30 0.9300
C16 C15 1.385(6)
C16 H16 0.9300
C31 H31 0.9300
C10 C11 1.336(7)
C10 H10 0.9300
C36 C37 1.372(6)
C36 H36 0.9300
C1 H1A 0.9600
C1 H1B 0.9600
C1 H1C 0.9600
C37 H37 0.9300
C15 H15 0.9300
C11 H11 0.9300

loop_
_geom_torsion_atom_site_label_1
_geom_torsion_atom_site_label_2
_geom_torsion_atom_site_label_3
_geom_torsion_atom_site_label_4
_geom_torsion
C32 N8 C27 C25 -20.3(4)
C40 N8 C27 C25 160.7(3)
C32 N8 C27 C28 104.6(3)
C40 N8 C27 C28 -74.4(3)
C24 C25 C27 N8 15.6(4)
C26 C25 C27 N8 -161.4(3)
C24 C25 C27 C28 -106.8(3)
C26 C25 C27 C28 76.1(3)
C12 N3 C4 C5 -12.3(4)
C12 N3 C4 N2 165.9(3)
N3 C4 N2 C2 179.3(3)
C5 C4 N2 C2 -2.3(5)
N3 C4 N2 C3 -3.4(4)
C5 C4 N2 C3 174.9(3)
C26 C25 C24 N7 175.1(3)
C27 C25 C24 N7 -1.9(4)
C26 C25 C24 N6 -3.5(4)
C27 C25 C24 N6 179.6(3)
C32 N7 C24 C25 -9.7(4)
C32 N7 C24 N6 168.9(2)
C22 N6 C24 C25 2.8(4)
C23 N6 C24 C25 -178.6(3)
C22 N6 C24 N7 -175.9(3)
C23 N6 C24 N7 2.7(4)
N8 C27 C28 C29 -43.6(3)
C25 C27 C28 C29 78.4(3)
N8 C27 C28 S2 138.9(2)
C25 C27 C28 S2 -99.1(3)
C30 C29 C28 C27 -177.6(3)
C30 C29 C28 S2 0.1(3)
C31 S2 C28 C27 176.8(3)
C31 S2 C28 C29 -1.0(2)
C22 N5 C26 O3 176.1(3)
C21 N5 C26 O3 -2.0(5)
C22 N5 C26 C25 -3.6(4)
C21 N5 C26 C25 178.2(3)
C24 C25 C26 O3 -176.0(3)
C27 C25 C26 O3 1.0(5)
C24 C25 C26 N5 3.8(4)
C27 C25 C26 N5 -179.2(3)
C10 C9 C8 C7 179.9(3)
C10 C9 C8 S1 -2.7(3)
C11 S1 C8 C7 179.2(3)
C11 S1 C8 C9 1.8(3)
C24 N7 C32 N8 5.1(4)
C24 N7 C32 C33 -173.4(2)
C40 N8 C32 N7 -170.0(3)
C27 N8 C32 N7 11.2(5)
C40 N8 C32 C33 8.5(4)
C27 N8 C32 C33 -170.4(3)
N7 C32 C33 C34 9.6(4)
N8 C32 C33 C34 -169.0(3)
N7 C32 C33 C38 -168.9(3)
N8 C32 C33 C38 12.6(4)
C12 N4 C7 C5 -26.0(4)
C20 N4 C7 C5 149.8(3)
C12 N4 C7 C8 97.1(3)
C20 N4 C7 C8 -87.1(3)
C9 C8 C7 N4 -7.6(4)
S1 C8 C7 N4 175.2(2)
C9 C8 C7 C5 113.4(3)
S1 C8 C7 C5 -63.8(3)
C4 N3 C12 N4 9.4(5)
C4 N3 C12 C13 -168.8(3)
C7 N4 C12 N3 11.5(5)
C20 N4 C12 N3 -164.1(3)
C7 N4 C12 C13 -170.3(3)
C20 N4 C12 C13 14.1(4)
C14 C13 C12 N3 4.7(4)
C18 C13 C12 N3 -174.4(3)
C14 C13 C12 N4 -173.7(3)
C18 C13 C12 N4 7.2(5)
N3 C4 C5 C6 177.5(3)
N2 C4 C5 C6 -0.7(5)
N3 C4 C5 C7 -5.0(5)
N2 C4 C5 C7 176.8(3)
N4 C7 C5 C4 22.5(4)
C8 C7 C5 C4 -100.2(3)
N4 C7 C5 C6 -159.9(3)
C8 C7 C5 C6 77.4(3)
C38 C33 C34 C35 -1.2(5)
C32 C33 C34 C35 -179.6(3)
C26 N5 C22 O4 -178.2(3)
C21 N5 C22 O4 0.0(5)
C26 N5 C22 N6 2.9(4)
C21 N5 C22 N6 -178.9(3)
C24 N6 C22 O4 178.8(3)
C23 N6 C22 O4 0.1(5)
C24 N6 C22 N5 -2.4(4)
C23 N6 C22 N5 178.9(3)
C34 C33 C38 C37 1.3(5)
C32 C33 C38 C37 179.7(3)
C34 C33 C38 C39 -175.9(3)
C32 C33 C38 C39 2.6(5)
C2 N1 C6 O1 175.2(3)
C1 N1 C6 O1 -4.4(5)
C2 N1 C6 C5 -5.6(5)
C1 N1 C6 C5 174.8(3)
C4 C5 C6 O1 -176.4(3)
C7 C5 C6 O1 6.0(5)
C4 C5 C6 N1 4.4(4)
C7 C5 C6 N1 -173.1(3)
C18 C13 C14 C15 1.5(5)
C12 C13 C14 C15 -177.6(3)
C14 C13 C18 C17 -0.4(5)
C12 C13 C18 C17 178.7(3)
C14 C13 C18 C19 -177.3(3)
C12 C13 C18 C19 1.8(5)
C4 N2 C2 O2 179.7(3)
C3 N2 C2 O2 2.3(5)
C4 N2 C2 N1 1.3(5)
C3 N2 C2 N1 -176.0(3)
C6 N1 C2 O2 -175.5(3)
C1 N1 C2 O2 4.2(5)
C6 N1 C2 N2 2.9(5)
C1 N1 C2 N2 -177.5(3)
C12 N4 C20 C19 -41.8(4)
C7 N4 C20 C19 142.4(3)
C32 N8 C40 C39 -41.4(4)
C27 N8 C40 C39 137.6(3)
C33 C38 C39 C40 -35.3(5)
C37 C38 C39 C40 147.7(4)
N8 C40 C39 C38 52.3(4)
C13 C18 C17 C16 -1.5(5)
C19 C18 C17 C16 175.3(3)
C33 C34 C35 C36 0.4(5)
C17 C18 C19 C20 154.0(3)
C13 C18 C19 C20 -29.2(5)
N4 C20 C19 C18 46.9(4)
C28 C29 C30 C31 1.2(4)
C18 C17 C16 C15 2.3(6)
C29 C30 C31 S2 -2.1(5)
C28 S2 C31 C30 1.7(3)
C8 C9 C10 C11 2.8(5)
C34 C35 C36 C37 0.2(6)
C35 C36 C37 C38 -0.1(6)
C33 C38 C37 C36 -0.7(6)
C39 C38 C37 C36 176.4(4)
C13 C14 C15 C16 -0.6(6)
C17 C16 C15 C14 -1.3(6)
C9 C10 C11 S1 -1.9(6)
C8 S1 C11 C10 0.0(4)
